data_4110069
loop_
_publ_author_name
'Bangbo Yan'
'Marilyn M. Olmstead'
'Paul A. Maggard'

_publ_section_title
;
 Effect of Spin-Ladder Topology on 2D Charge Ordering: Toward New
 Spin-Antiferroelectric Transitions
;
_journal_name_full 'Journal of the American Chemical Society'
_journal_page_first 12646
_journal_page_last 12647
_journal_paper_doi 10.1021/ja0754709
_journal_volume 129
_journal_year 2007
_chemical_formula_moiety 'C4 H4 N2 O10 V4 Zn'
_chemical_formula_sum 'C4 H4 N2 O10 V4 Zn'
_chemical_formula_weight 509.22
_chemical_name_systematic
; 
 ? 
;
_space_group_IT_number 20
_symmetry_cell_setting orthorhombic
_symmetry_space_group_name_Hall 'C 2c 2'
_symmetry_space_group_name_H-M 'C 2 2 21'
_atom_sites_solution_hydrogens geom
_atom_sites_solution_primary direct
_atom_sites_solution_secondary difmap
_audit_creation_method SHELXL-97
_cell_angle_alpha 90.00
_cell_angle_beta 90.00
_cell_angle_gamma 90.00
_cell_formula_units_Z 4
_cell_length_a 14.4380(10)
_cell_length_b 6.9788(5)
_cell_length_c 11.4743(8)
_cell_measurement_reflns_used 3027
_cell_measurement_temperature 10(2)
_cell_measurement_theta_max 33.2
_cell_measurement_theta_min 3.24
_cell_volume 1156.15(14)
_computing_data_collection 'Apex2 (Brucker, 2006)'
_computing_publication_material SHELXL-97
_computing_structure_refinement 'SHELXL-97 (Sheldrick, 1997)'
_computing_structure_solution 'SHELXS-97 (Sheldrick, 1997)'
_diffrn_ambient_temperature 10(2)
_diffrn_detector_area_resol_mean 8.3
_diffrn_measured_fraction_theta_full 0.968
_diffrn_measured_fraction_theta_max 0.968
_diffrn_measurement_device_type 'Brucker SMART ApexII'
_diffrn_measurement_method \w
_diffrn_radiation_monochromator graphite
_diffrn_radiation_source 'fine-focus sealed tube'
_diffrn_radiation_type MoK\a
_diffrn_radiation_wavelength 0.71073
_diffrn_reflns_av_R_equivalents 0.0477
_diffrn_reflns_av_sigmaI/netI 0.0607
_diffrn_reflns_limit_h_max 22
_diffrn_reflns_limit_h_min -22
_diffrn_reflns_limit_k_max 7
_diffrn_reflns_limit_k_min -10
_diffrn_reflns_limit_l_max 16
_diffrn_reflns_limit_l_min -17
_diffrn_reflns_number 5618
_diffrn_reflns_theta_full 33.58
_diffrn_reflns_theta_max 33.58
_diffrn_reflns_theta_min 3.24
_diffrn_standards_number 0
_exptl_absorpt_coefficient_mu 5.215
_exptl_absorpt_correction_T_max 0.9029
_exptl_absorpt_correction_T_min 0.2780
_exptl_absorpt_correction_type multi-scan
_exptl_absorpt_process_details 'SADABS 2.10 (Sheldrick, 2003)'
_exptl_crystal_colour black
_exptl_crystal_density_diffrn 2.926
_exptl_crystal_description plate
_exptl_crystal_F_000 976
_exptl_crystal_size_max 0.33
_exptl_crystal_size_mid 0.12
_exptl_crystal_size_min 0.02
_refine_diff_density_max 0.788
_refine_diff_density_min -1.278
_refine_diff_density_rms 0.177
_refine_ls_abs_structure_details 'Flack H D (1983), Acta Cryst. A39, 876-881'
_refine_ls_abs_structure_Flack 0.48(3)
_refine_ls_extinction_method none
_refine_ls_goodness_of_fit_ref 1.107
_refine_ls_hydrogen_treatment constr
_refine_ls_matrix_type full
_refine_ls_number_parameters 96
_refine_ls_number_reflns 2153
_refine_ls_number_restraints 12
_refine_ls_restrained_S_all 1.116
_refine_ls_R_factor_all 0.0378
_refine_ls_R_factor_gt 0.0354
_refine_ls_shift/su_max 0.001
_refine_ls_shift/su_mean 0.000
_refine_ls_structure_factor_coef Fsqd
_refine_ls_weighting_details 'calc w=1/[\s^2^(Fo^2^)+(0.0289P)^2^+3.3689P] where P=(Fo^2^+2Fc^2^)/3'
_refine_ls_weighting_scheme calc
_refine_ls_wR_factor_gt 0.0944
_refine_ls_wR_factor_ref 0.0955
_reflns_number_gt 2009
_reflns_number_total 2153
_reflns_threshold_expression >2sigma(I)
_cod_data_source_file ja0754709si20070722_101954.cif
_cod_data_source_block ZnpyzV4O10
_cod_database_code 4110069

loop_
_symmetry_equiv_pos_as_xyz
'x, y, z'
'-x, -y, z+1/2'
'-x, y, -z+1/2'
'x, -y, -z'
'x+1/2, y+1/2, z'
'-x+1/2, -y+1/2, z+1/2'
'-x+1/2, y+1/2, -z+1/2'
'x+1/2, -y+1/2, -z'

loop_
_atom_site_label
_atom_site_type_symbol
_atom_site_fract_x
_atom_site_fract_y
_atom_site_fract_z
_atom_site_U_iso_or_equiv
_atom_site_adp_type
_atom_site_occupancy
_atom_site_symmetry_multiplicity
_atom_site_calc_flag
_atom_site_refinement_flags
_atom_site_disorder_assembly
_atom_site_disorder_group
Zn1 Zn 0.5000 0.67577(7) 0.7500 0.00349(11) Uani 1 2 d S . .
V1 V 0.29095(4) 0.63607(10) 0.90227(5) 0.00293(14) Uani 1 1 d . . .
V2 V 0.21431(4) 0.86880(11) 1.10782(5) 0.00316(14) Uani 1 1 d . . .
O1 O 0.40104(18) 0.6788(5) 0.8819(2) 0.0055(5) Uani 1 1 d . . .
O2 O 0.2731(2) 0.6346(5) 1.0714(2) 0.0058(5) Uani 1 1 d . . .
O3 O 0.2276(2) 0.8724(5) 0.9299(2) 0.0055(5) Uani 1 1 d . . .
O4 O 0.25630(15) 0.8838(3) 1.2469(4) 0.0057(4) Uani 1 1 d . . .
O5 O 0.10320(18) 0.8264(6) 1.1220(2) 0.0060(5) Uani 1 1 d . . .
N1 N 0.5000 0.3741(5) 0.7500 0.0056(6) Uani 1 2 d SD . .
C1 C 0.5146(6) 0.2730(11) 0.6515(6) 0.0059(15) Uiso 0.50 1 d PD A 1
H1 H 0.5226 0.3398 0.5800 0.007 Uiso 0.50 1 calc PR A 1
C2 C 0.5183(5) 0.0740(11) 0.6516(6) 0.0054(14) Uiso 0.50 1 d PD A 1
H2 H 0.5336 0.0067 0.5822 0.007 Uiso 0.50 1 calc PR A 1
C1' C 0.4783(6) 0.2786(12) 0.6530(7) 0.0057(14) Uiso 0.50 1 d PD A 2
H1' H 0.4639 0.3459 0.5833 0.007 Uiso 0.50 1 calc PR A 2
C2' C 0.4770(6) 0.0786(12) 0.6553(6) 0.0070(15) Uiso 0.50 1 d PD A 2
H2' H 0.4590 0.0118 0.5868 0.008 Uiso 0.50 1 calc PR A 2
N2 N 0.5000 -0.0230(5) 0.7500 0.0065(6) Uani 1 2 d SD . .

loop_
_atom_site_aniso_label
_atom_site_aniso_U_11
_atom_site_aniso_U_22
_atom_site_aniso_U_33
_atom_site_aniso_U_23
_atom_site_aniso_U_13
_atom_site_aniso_U_12
Zn1 0.0029(2) 0.0040(2) 0.0037(2) 0.000 0.0000(3) 0.000
V1 0.0028(3) 0.0030(3) 0.0030(3) -0.0001(2) 0.0005(2) 0.0004(3)
V2 0.0029(3) 0.0042(3) 0.0025(3) 0.0003(2) 0.0006(2) -0.0003(3)
O1 0.0050(11) 0.0061(14) 0.0053(12) -0.0003(12) 0.0012(9) -0.0005(12)
O2 0.0078(11) 0.0059(15) 0.0037(12) 0.0012(11) -0.0001(10) -0.0006(13)
O3 0.0084(11) 0.0035(14) 0.0045(12) 0.0002(10) 0.0007(10) 0.0042(13)
O4 0.0060(9) 0.0050(9) 0.0060(10) 0.0000(14) 0.0006(9) 0.0009(7)
O5 0.0049(11) 0.0084(15) 0.0048(11) 0.0004(13) -0.0012(10) -0.0006(12)
N1 0.0052(14) 0.0052(15) 0.0063(17) 0.000 -0.0008(19) 0.000
N2 0.0066(15) 0.0067(15) 0.0061(17) 0.000 -0.001(2) 0.000

loop_
_atom_type_symbol
_atom_type_description
_atom_type_scat_dispersion_real
_atom_type_scat_dispersion_imag
_atom_type_scat_source
C C 0.0033 0.0016 'International Tables Vol C Tables 4.2.6.8 and 6.1.1.4'
H H 0.0000 0.0000 'International Tables Vol C Tables 4.2.6.8 and 6.1.1.4'
N N 0.0061 0.0033 'International Tables Vol C Tables 4.2.6.8 and 6.1.1.4'
O O 0.0106 0.0060 'International Tables Vol C Tables 4.2.6.8 and 6.1.1.4'
V V 0.3005 0.5294 'International Tables Vol C Tables 4.2.6.8 and 6.1.1.4'
Zn Zn 0.2839 1.4301 'International Tables Vol C Tables 4.2.6.8 and 6.1.1.4'

loop_
_geom_angle_atom_site_label_1
_geom_angle_atom_site_label_2
_geom_angle_atom_site_label_3
_geom_angle
_geom_angle_site_symmetry_1
_geom_angle_site_symmetry_3
O1 Zn1 O1 178.8(2) . 3_656
O1 Zn1 O5 88.79(9) . 8_567
O1 Zn1 O5 91.22(9) 3_656 8_567
O1 Zn1 O5 91.22(9) . 6_564
O1 Zn1 O5 88.78(9) 3_656 6_564
O5 Zn1 O5 179.2(2) 8_567 6_564
O1 Zn1 N2 89.41(11) . 1_565
O1 Zn1 N2 89.41(11) 3_656 1_565
O5 Zn1 N2 90.41(11) 8_567 1_565
O5 Zn1 N2 90.41(11) 6_564 1_565
O1 Zn1 N1 90.59(11) . .
O1 Zn1 N1 90.59(11) 3_656 .
O5 Zn1 N1 89.59(11) 8_567 .
O5 Zn1 N1 89.59(11) 6_564 .
N2 Zn1 N1 179.999(1) 1_565 .
O1 V1 O3 109.34(18) . .
O1 V1 O4 103.10(13) . 6_564
O3 V1 O4 92.68(11) . 6_564
O1 V1 O2 109.33(16) . 4_567
O3 V1 O2 138.98(16) . 4_567
O4 V1 O2 91.55(11) 6_564 4_567
O1 V1 O2 105.72(14) . .
O3 V1 O2 77.13(12) . .
O4 V1 O2 151.17(12) 6_564 .
O2 V1 O2 79.76(14) 4_567 .
O1 V1 V1 103.14(12) . 4_567
O3 V1 V1 115.52(9) . 4_567
O4 V1 V1 131.60(8) 6_564 4_567
O2 V1 V1 41.26(8) 4_567 4_567
O2 V1 V1 40.54(10) . 4_567
O1 V1 V2 111.35(12) . .
O3 V1 V2 40.88(8) . .
O4 V1 V2 128.72(8) 6_564 .
O2 V1 V2 110.46(9) 4_567 .
O2 V1 V2 36.28(10) . .
V1 V1 V2 75.85(3) 4_567 .
O5 V2 O4 105.36(13) . .
O5 V2 O3 107.38(16) . 4_577
O4 V2 O3 96.93(12) . 4_577
O5 V2 O2 107.80(17) . .
O4 V2 O2 95.74(11) . .
O3 V2 O2 137.69(15) 4_577 .
O5 V2 O3 101.14(14) . .
O4 V2 O3 153.49(13) . .
O3 V2 O3 75.37(15) 4_577 .
O2 V2 O3 75.43(11) . .
O5 V2 V1 109.49(12) . .
O4 V2 V1 128.43(8) . .
O3 V2 V1 107.24(9) 4_577 .
O2 V2 V1 37.84(8) . .
O3 V2 V1 37.62(9) . .
O5 V2 V2 100.80(11) . 4_577
O4 V2 V2 135.53(9) . 4_577
O3 V2 V2 40.37(9) 4_577 4_577
O2 V2 V2 109.71(9) . 4_577
O3 V2 V2 36.14(9) . 4_577
V1 V2 V2 72.38(3) . 4_577
V1 O1 Zn1 140.35(17) . .
V2 O2 V1 150.74(17) . 4_567
V2 O2 V1 105.88(15) . .
V1 O2 V1 98.20(14) 4_567 .
V2 O3 V1 147.68(17) 4_577 .
V2 O3 V2 103.49(14) 4_577 .
V1 O3 V2 101.50(14) . .
V2 O4 V1 137.59(13) . 6_565
V2 O5 Zn1 140.19(17) . 6_565
C1' N1 C1' 120.1(8) . 3_656
C1' N1 C1 22.6(3) . .
C1' N1 C1 113.7(4) 3_656 .
C1' N1 C1 113.7(4) . 3_656
C1' N1 C1 22.6(3) 3_656 3_656
C1 N1 C1 117.0(8) . 3_656
C1' N1 Zn1 119.9(4) . .
C1' N1 Zn1 119.9(4) 3_656 .
C1 N1 Zn1 121.5(4) . .
C1 N1 Zn1 121.5(4) 3_656 .
N1 C1 C2 121.8(7) . .
N2 C2 C1 119.8(7) . .
N1 C1' C2' 119.1(8) . .
N2 C2' C1' 122.8(8) . .
C2' N2 C2' 116.0(8) 3_656 .
C2' N2 C2 25.8(3) 3_656 3_656
C2' N2 C2 111.5(4) . 3_656
C2' N2 C2 111.5(4) 3_656 .
C2' N2 C2 25.8(3) . .
C2 N2 C2 119.5(8) 3_656 .
C2' N2 Zn1 122.0(4) 3_656 1_545
C2' N2 Zn1 122.0(4) . 1_545
C2 N2 Zn1 120.3(4) 3_656 1_545
C2 N2 Zn1 120.3(4) . 1_545

loop_
_geom_bond_atom_site_label_1
_geom_bond_atom_site_label_2
_geom_bond_distance
_geom_bond_site_symmetry_2
Zn1 O1 2.081(3) .
Zn1 O1 2.081(3) 3_656
Zn1 O5 2.092(3) 8_567
Zn1 O5 2.092(3) 6_564
Zn1 N2 2.102(4) 1_565
Zn1 N1 2.105(3) .
V1 O1 1.634(3) .
V1 O3 1.912(3) .
V1 O4 1.913(4) 6_564
V1 O2 1.930(3) 4_567
V1 O2 1.958(3) .
V1 V1 2.9388(13) 4_567
V1 V2 3.0700(8) .
V2 O5 1.639(3) .
V2 O4 1.711(4) .
V2 O3 1.867(3) 4_577
V2 O2 1.889(3) .
V2 O3 2.050(3) .
V2 V2 3.0783(13) 4_577
O2 V1 1.930(3) 4_567
O3 V2 1.867(3) 4_577
O4 V1 1.913(4) 6_565
O5 Zn1 2.092(3) 6_565
N1 C1' 1.335(7) .
N1 C1' 1.335(7) 3_656
N1 C1 1.349(6) .
N1 C1 1.349(6) 3_656
C1 C2 1.390(7) .
C2 N2 1.343(6) .
C1' C2' 1.396(8) .
C2' N2 1.339(7) .
N2 C2' 1.339(7) 3_656
N2 C2 1.343(6) 3_656
N2 Zn1 2.102(4) 1_545
